data_4003820
loop_
_publ_author_name
'Zuluaga, Andr\'es Reyes'
'Brock, Aidan J.'
'Pfrunder, Michael C.'
'Phonsri, Wasinee'
'Murray, Keith S.'
'Harding, Phimphaka'
'Micallef, Aaron S.'
'Mullen, Kathleen M.'
'Clegg, Jack K.'
'Harding, David J.'
'McMurtrie, John C.'

_publ_section_title
;
 Three-Way Switchable Single-Crystal-to-Single-Crystal Solvatomorphic Spin
 Crossover in a Molecular Cocrystal
;
_journal_name_full 'Chemistry of Materials'
_journal_paper_doi 10.1021/acs.chemmater.0c03396
_journal_year 2020
_chemical_formula_moiety 'C6 F3 I3, C34 H26 Fe N4 O4, C N S'
_chemical_formula_sum 'C41 H26 F3 Fe I3 N5 O4 S'
_chemical_formula_weight 1178.28
_chemical_name_systematic
'bis(4-methoxy-2-(((quinolin-8-yl)imino)methyl)phenolato)-iron(iii) thiocyanate (2,4,5-tetrafluoro-1,3,5-triiodobenzene)'
_space_group_crystal_system triclinic
_space_group_IT_number 2
_space_group_name_Hall '-P 1'
_space_group_name_H-M_alt 'P -1'
_atom_sites_solution_hydrogens geom
_atom_sites_solution_primary dual
_audit_creation_date 2020-03-30
_audit_creation_method
;
Olex2 1.3
(compiled 2020.02.04 svn.rd84adfe8 for OlexSys, GUI svn.r6032)
;
_cell_angle_alpha 82.972(2)
_cell_angle_beta 77.514(2)
_cell_angle_gamma 89.390(2)
_cell_formula_units_Z 2
_cell_length_a 11.8079(3)
_cell_length_b 12.4299(3)
_cell_length_c 14.0076(3)
_cell_measurement_reflns_used 20589
_cell_measurement_temperature 240.01(10)
_cell_measurement_theta_max 29.5850
_cell_measurement_theta_min 2.3580
_cell_volume 1991.94(8)
_computing_cell_refinement 'CrysAlisPro 1.171.40.61a (Rigaku OD, 2019)'
_computing_data_collection 'CrysAlisPro 1.171.40.61a (Rigaku OD, 2019)'
_computing_data_reduction 'CrysAlisPro 1.171.40.61a (Rigaku OD, 2019)'
_computing_molecular_graphics 'Olex2 1.3 (Dolomanov et al., 2009)'
_computing_publication_material 'Olex2 1.3 (Dolomanov et al., 2009)'
_computing_structure_refinement 'SHELXL 2018/3 (Sheldrick, 2015)'
_computing_structure_solution 'SHELXT 2018/2 (Sheldrick, 2018)'
_diffrn_ambient_environment N~2~
_diffrn_ambient_temperature 240.01(10)
_diffrn_detector 'Hybrid Pixel Array Detector'
_diffrn_detector_area_resol_mean 5.8140
_diffrn_detector_type 'Pilatus 300K'
_diffrn_measured_fraction_theta_full 0.999
_diffrn_measured_fraction_theta_max 0.999
_diffrn_measurement_details
;
List of Runs (angles in degrees, time in seconds):

  # Type    Start    End  Width  t~exp~   \w     \q     \k     \f   Frames
--------------------------------------------------------------------------
  1  \w    -17.00  34.00   0.50    1.00    --    7.84  93.00-131.00  102
  2  \w    -13.00  38.00   0.50    1.00    --    7.84 -93.00 117.00  102
  3  \w    -43.00 -16.00   0.50    1.00    --   -9.41  93.00-131.00   54
  4  \w    -42.00 -16.00   0.50    1.00    --    7.84 -57.00 -30.00   52
  5  \w      0.00  37.00   0.50    1.00    --    7.84 -99.00 -90.00   74
  6  \w    -59.00  22.00   0.50    1.00    --    7.84 -57.00  60.00  162
  7  \w    -18.00  75.00   0.50    1.00    --    7.84  77.00   0.00  186
  8  \w      5.00  36.00   0.50    1.00    --    7.84 -99.00   0.00   62
  9  \w     -7.00  79.00   0.50    1.00    --    7.84  57.00  60.00  172
 10  \w      3.00  40.00   0.50    1.00    --    7.84 -99.00-180.00   74
 11  \w    -61.00 -36.00   0.50    1.00    --    7.84 153.00-168.43   50
 12  \w    -26.00  68.00   0.50    1.00    --   -9.41  37.00 150.00  188
 13  \w    -30.00  49.00   0.50    1.00    --   -9.41  77.00 150.00  158
 14  \w      6.00  31.00   0.50    1.00    --   -9.41  93.00-131.00   50
;
_diffrn_measurement_device 'four-circle diffractometer'
_diffrn_measurement_device_type 'XtaLAB Synergy, Dualflex, Pilatus 300K'
_diffrn_measurement_method '\w scans'
_diffrn_orient_matrix_type 'CrysAlisPro convention (1999,Acta A55,543-557)'
_diffrn_orient_matrix_UB_11 0.0268775000
_diffrn_orient_matrix_UB_12 -0.0257111000
_diffrn_orient_matrix_UB_13 -0.0414218000
_diffrn_orient_matrix_UB_21 -0.0203605000
_diffrn_orient_matrix_UB_22 -0.0511217000
_diffrn_orient_matrix_UB_23 0.0260195000
_diffrn_orient_matrix_UB_31 -0.0514720000
_diffrn_orient_matrix_UB_32 0.0056751000
_diffrn_orient_matrix_UB_33 -0.0183941000
_diffrn_radiation_monochromator mirror
_diffrn_radiation_probe x-ray
_diffrn_radiation_type 'Mo K\a'
_diffrn_radiation_wavelength 0.71073
_diffrn_reflns_av_R_equivalents 0.0732
_diffrn_reflns_av_unetI/netI 0.0495
_diffrn_reflns_Laue_measured_fraction_full 0.999
_diffrn_reflns_Laue_measured_fraction_max 0.999
_diffrn_reflns_limit_h_max 15
_diffrn_reflns_limit_h_min -15
_diffrn_reflns_limit_k_max 16
_diffrn_reflns_limit_k_min -16
_diffrn_reflns_limit_l_max 18
_diffrn_reflns_limit_l_min -18
_diffrn_reflns_number 49574
_diffrn_reflns_point_group_measured_fraction_full 0.999
_diffrn_reflns_point_group_measured_fraction_max 0.999
_diffrn_reflns_theta_full 25.242
_diffrn_reflns_theta_max 28.282
_diffrn_reflns_theta_min 2.055
_diffrn_source 'micro-focus sealed X-ray tube'
_diffrn_source_type 'PhotonJet (Mo) X-ray Source'
_exptl_absorpt_coefficient_mu 2.820
_exptl_absorpt_correction_T_max 1.00000
_exptl_absorpt_correction_T_min 0.15975
_exptl_absorpt_correction_type multi-scan
_exptl_absorpt_process_details
;
CrysAlisPro 1.171.40.61a (Rigaku Oxford Diffraction, 2019)
Empirical absorption correction using spherical harmonics,
 implemented in SCALE3 ABSPACK scaling algorithm.
;
_exptl_crystal_colour 'dark brown'
_exptl_crystal_colour_modifier dark
_exptl_crystal_colour_primary brown
_exptl_crystal_density_diffrn 1.964
_exptl_crystal_description block
_exptl_crystal_F_000 1134
_exptl_crystal_preparation 'Combined equal ratios of starting materials'
_exptl_crystal_recrystallization_method 'Slow evaporation of the solvent'
_exptl_crystal_size_max 2
_exptl_crystal_size_mid 1
_exptl_crystal_size_min 1
_refine_diff_density_max 0.869
_refine_diff_density_min -1.336
_refine_diff_density_rms 0.108
_refine_ls_extinction_method none
_refine_ls_goodness_of_fit_ref 1.056
_refine_ls_hydrogen_treatment constr
_refine_ls_matrix_type full
_refine_ls_number_parameters 525
_refine_ls_number_reflns 9891
_refine_ls_number_restraints 0
_refine_ls_restrained_S_all 1.056
_refine_ls_R_factor_all 0.0631
_refine_ls_R_factor_gt 0.0419
_refine_ls_shift/su_max 0.002
_refine_ls_shift/su_mean 0.000
_refine_ls_structure_factor_coef Fsqd
_refine_ls_weighting_details 'w=1/[\s^2^(Fo^2^)+(0.0405P)^2^+1.3754P] where P=(Fo^2^+2Fc^2^)/3'
_refine_ls_weighting_scheme calc
_refine_ls_wR_factor_gt 0.0973
_refine_ls_wR_factor_ref 0.1072
_reflns_Friedel_coverage 0.000
_reflns_number_gt 7119
_reflns_number_total 9891
_reflns_threshold_expression 'I > 2\s(I)'
_cod_data_source_file cm0c03396_si_006.cif
_cod_data_source_block sjcm19ar19a_07_240_00
_cod_database_code 4003820
_shelx_shelxl_version_number 2018/3
_chemical_oxdiff_formula 'C40 H40 N5 O2 Fe S I3 F3'
_shelx_space_group_comment
;
The symmetry employed for this shelxl refinement is uniquely defined
by the following loop, which should always be used as a source of
symmetry information in preference to the above space-group names.
They are only intended as comments.
;
_shelx_estimated_absorpt_t_max 0.165
_shelx_estimated_absorpt_t_min 0.071
_reflns_odcompleteness_completeness 83.66
_reflns_odcompleteness_iscentric 1
_reflns_odcompleteness_theta 33.40
_olex2_refinement_description
;
1. Fixed Uiso
 At 1.2 times of:
  All C(H) groups
 At 1.5 times of:
  All C(H,H,H) groups
2.a Aromatic/amide H refined with riding coordinates:
 C25(H25), C8(H8), C23(H23), C33(H33), C6(H6), C10(H10), C19(H19), C12(H12),
 C2(H2), C16(H16), C28(H28), C27(H27), C32(H32), C3(H3), C31(H31), C29(H29),
 C14(H14), C20(H20), C11(H11), C15(H15)
2.b Idealised Me refined as rotating group:
 C22(H22A,H22B,H22C), C5(H5A,H5B,H5C)
;
_olex2_exptl_crystal_mounting_method 'Paratone oil'
_olex2_submission_original_sample_id Sjcm19ar19a_07_240_00
_olex2_submission_special_instructions 'No special instructions were received'
_oxdiff_exptl_absorpt_empirical_details
;
Empirical correction (ABSPACK) includes:
- Absorption correction using spherical harmonics
- Frame scaling
;
_oxdiff_exptl_absorpt_empirical_full_max 3.406
_oxdiff_exptl_absorpt_empirical_full_min 0.559

loop_
_space_group_symop_operation_xyz
'x, y, z'
'-x, -y, -z'

loop_
_atom_site_label
_atom_site_type_symbol
_atom_site_fract_x
_atom_site_fract_y
_atom_site_fract_z
_atom_site_U_iso_or_equiv
_atom_site_adp_type
_atom_site_occupancy
_atom_site_site_symmetry_order
_atom_site_calc_flag
_atom_site_refinement_flags_posn
_atom_site_refinement_flags_adp
_atom_site_refinement_flags_occupancy
_atom_site_disorder_assembly
_atom_site_disorder_group
I1 I 1.08334(2) 0.75885(3) 0.61587(2) 0.04658(9) Uani 1 1 d . . . . .
I3 I 0.71838(3) 0.94386(3) 0.39613(3) 0.05762(11) Uani 1 1 d . . . . .
I2 I 1.00839(3) 0.57335(3) 0.25514(3) 0.06601(12) Uani 1 1 d . . . . .
Fe1 Fe 0.48350(4) 0.63578(4) 0.21005(4) 0.02732(12) Uani 1 1 d . . . . .
S1 S 1.20244(13) 0.70639(13) 0.80446(10) 0.0632(4) Uani 1 1 d . . . . .
F3 F 0.8832(2) 0.9089(2) 0.5510(2) 0.0532(6) Uani 1 1 d . . . . .
O1 O 0.3709(2) 0.5274(2) 0.26262(19) 0.0357(6) Uani 1 1 d . . . . .
O3 O 0.4055(2) 0.6915(2) 0.11224(18) 0.0347(6) Uani 1 1 d . . . . .
F1 F 1.1060(2) 0.6151(2) 0.4416(2) 0.0594(7) Uani 1 1 d . . . . .
F2 F 0.8140(3) 0.7494(2) 0.2823(2) 0.0623(8) Uani 1 1 d . . . . .
N1 N 0.5773(2) 0.5452(2) 0.1193(2) 0.0285(6) Uani 1 1 d . . . . .
N3 N 0.4026(2) 0.7296(2) 0.3051(2) 0.0280(6) Uani 1 1 d . . . . .
O4 O 0.0318(3) 0.9635(3) 0.1247(2) 0.0489(8) Uani 1 1 d . . . . .
N4 N 0.5662(3) 0.5911(2) 0.3189(2) 0.0297(6) Uani 1 1 d . . . . .
N2 N 0.6143(3) 0.7417(2) 0.1515(2) 0.0294(6) Uani 1 1 d . . . . .
O2 O 0.3086(3) 0.1259(3) 0.1529(3) 0.0528(8) Uani 1 1 d . . . . .
C25 C 0.3127(3) 0.7868(3) 0.2950(3) 0.0304(8) Uani 1 1 d . . . . .
H25 H 0.275414 0.821699 0.348819 0.037 Uiso 1 1 calc R U . . .
C34 C 0.5329(3) 0.6476(3) 0.3981(3) 0.0293(7) Uani 1 1 d . . . . .
C9 C 0.6873(3) 0.5906(3) 0.0699(3) 0.0304(8) Uani 1 1 d . . . . .
C8 C 0.5454(3) 0.4520(3) 0.1000(3) 0.0303(8) Uani 1 1 d . . . . .
H8 H 0.594513 0.419575 0.049645 0.036 Uiso 1 1 calc R U . . .
C1 C 0.3589(3) 0.4357(3) 0.2272(3) 0.0322(8) Uani 1 1 d . . . . .
C7 C 0.4407(3) 0.3959(3) 0.1501(3) 0.0310(8) Uani 1 1 d . . . . .
C17 C 0.7028(3) 0.6985(3) 0.0875(3) 0.0281(7) Uani 1 1 d . . . . .
C26 C 0.4451(3) 0.7254(3) 0.3932(3) 0.0317(8) Uani 1 1 d . . . . .
C24 C 0.2659(3) 0.8011(3) 0.2095(3) 0.0299(8) Uani 1 1 d . . . . .
C18 C 0.3141(3) 0.7536(3) 0.1228(3) 0.0322(8) Uani 1 1 d . . . . .
C21 C 0.1226(3) 0.8945(3) 0.1304(3) 0.0357(8) Uani 1 1 d . . . . .
C23 C 0.1704(3) 0.8723(3) 0.2116(3) 0.0345(8) Uani 1 1 d . . . . .
H23 H 0.139852 0.904314 0.268967 0.041 Uiso 1 1 calc R U . . .
C33 C 0.6462(3) 0.5162(3) 0.3228(3) 0.0375(9) Uani 1 1 d . . . . .
H33 H 0.669835 0.477164 0.268661 0.045 Uiso 1 1 calc R U . . .
C13 C 0.8057(3) 0.7574(3) 0.0412(3) 0.0363(9) Uani 1 1 d . . . . .
C30 C 0.5818(3) 0.6306(3) 0.4827(3) 0.0375(9) Uani 1 1 d . . . . .
C6 C 0.4245(3) 0.2921(3) 0.1230(3) 0.0375(9) Uani 1 1 d . . . . .
H6 H 0.479054 0.266208 0.071855 0.045 Uiso 1 1 calc R U . . .
C38 C 0.9622(4) 0.6804(4) 0.3588(3) 0.0442(10) Uani 1 1 d . . . . .
C10 C 0.7756(3) 0.5416(3) 0.0105(3) 0.0373(9) Uani 1 1 d . . . . .
H10 H 0.766834 0.469577 -0.000999 0.045 Uiso 1 1 calc R U . . .
C41 C 0.9083(4) 0.8332(3) 0.4889(3) 0.0418(9) Uani 1 1 d . . . . .
C40 C 0.8447(4) 0.8310(4) 0.4166(3) 0.0429(10) Uani 1 1 d . . . . .
C4 C 0.3293(3) 0.2286(3) 0.1710(3) 0.0390(9) Uani 1 1 d . . . . .
C19 C 0.2608(3) 0.7785(3) 0.0419(3) 0.0362(9) Uani 1 1 d . . . . .
H19 H 0.290041 0.747988 -0.016574 0.043 Uiso 1 1 calc R U . . .
C12 C 0.8942(3) 0.7053(4) -0.0196(3) 0.0405(9) Uani 1 1 d . . . . .
H12 H 0.963550 0.742807 -0.050899 0.049 Uiso 1 1 calc R U . . .
C2 C 0.2597(3) 0.3706(4) 0.2711(3) 0.0392(9) Uani 1 1 d . . . . .
H2 H 0.201920 0.396486 0.319838 0.047 Uiso 1 1 calc R U . . .
C36 C 0.9955(3) 0.7603(3) 0.4999(3) 0.0394(9) Uani 1 1 d . . . . .
C16 C 0.6244(4) 0.8439(3) 0.1677(3) 0.0358(8) Uani 1 1 d . . . . .
H16 H 0.564136 0.873961 0.211501 0.043 Uiso 1 1 calc R U . . .
C28 C 0.4602(4) 0.7705(4) 0.5512(3) 0.0469(11) Uani 1 1 d . . . . .
H28 H 0.435935 0.812958 0.602821 0.056 Uiso 1 1 calc R U . . .
C27 C 0.4105(4) 0.7866(4) 0.4687(3) 0.0418(10) Uani 1 1 d . . . . .
H27 H 0.353363 0.839302 0.465201 0.050 Uiso 1 1 calc R U . . .
C32 C 0.6973(4) 0.4928(4) 0.4049(3) 0.0427(10) Uani 1 1 d . . . . .
H32 H 0.752963 0.438222 0.405362 0.051 Uiso 1 1 calc R U . . .
C3 C 0.2463(3) 0.2705(4) 0.2437(3) 0.0440(10) Uani 1 1 d . . . . .
H3 H 0.179625 0.228718 0.274576 0.053 Uiso 1 1 calc R U . . .
C35 C 1.2990(5) 0.8041(5) 0.7843(3) 0.0570(14) Uani 1 1 d . . . . .
C31 C 0.6661(4) 0.5491(4) 0.4833(3) 0.0424(10) Uani 1 1 d . . . . .
H31 H 0.700533 0.534001 0.537921 0.051 Uiso 1 1 calc R U . . .
C37 C 1.0200(4) 0.6862(4) 0.4329(3) 0.0424(10) Uani 1 1 d . . . . .
C29 C 0.5426(4) 0.6947(4) 0.5586(3) 0.0450(10) Uani 1 1 d . . . . .
H29 H 0.573872 0.685205 0.615260 0.054 Uiso 1 1 calc R U . . .
C39 C 0.8736(4) 0.7528(4) 0.3532(3) 0.0455(10) Uani 1 1 d . . . . .
C14 C 0.8119(4) 0.8664(3) 0.0599(3) 0.0421(10) Uani 1 1 d . . . . .
H14 H 0.877842 0.909571 0.029767 0.051 Uiso 1 1 calc R U . . .
C20 C 0.1683(4) 0.8453(4) 0.0461(3) 0.0404(9) Uani 1 1 d . . . . .
H20 H 0.134377 0.858792 -0.008961 0.049 Uiso 1 1 calc R U . . .
C11 C 0.8790(4) 0.5996(4) -0.0330(3) 0.0456(10) Uani 1 1 d . . . . .
H11 H 0.939465 0.564910 -0.072546 0.055 Uiso 1 1 calc R U . . .
C15 C 0.7222(4) 0.9082(3) 0.1214(3) 0.0438(10) Uani 1 1 d . . . . .
H15 H 0.725720 0.980869 0.133083 0.053 Uiso 1 1 calc R U . . .
C22 C 0.0028(4) 1.0326(4) 0.1989(4) 0.0528(12) Uani 1 1 d . . . . .
H22A H -0.058437 1.080652 0.184922 0.079 Uiso 1 1 calc R U . . .
H22B H 0.070548 1.075139 0.200452 0.079 Uiso 1 1 calc R U . . .
H22C H -0.023769 0.989337 0.262213 0.079 Uiso 1 1 calc R U . . .
C5 C 0.4019(4) 0.0742(4) 0.0959(4) 0.0539(12) Uani 1 1 d . . . . .
H5A H 0.423430 0.114324 0.030603 0.081 Uiso 1 1 calc R U . . .
H5B H 0.378594 0.000929 0.090741 0.081 Uiso 1 1 calc R U . . .
H5C H 0.467683 0.071900 0.127246 0.081 Uiso 1 1 calc R U . . .
N5 N 1.3692(5) 0.8730(4) 0.7699(4) 0.0726(14) Uani 1 1 d . . . . .

loop_
_atom_site_aniso_label
_atom_site_aniso_U_11
_atom_site_aniso_U_22
_atom_site_aniso_U_33
_atom_site_aniso_U_23
_atom_site_aniso_U_13
_atom_site_aniso_U_12
I1 0.03750(15) 0.05412(19) 0.04993(17) -0.01045(13) -0.01136(12) 0.00473(12)
I3 0.04901(18) 0.04513(18) 0.0818(3) -0.00263(16) -0.02411(16) 0.00776(13)
I2 0.0761(2) 0.0580(2) 0.0658(2) -0.02487(17) -0.01012(18) 0.00241(17)
Fe1 0.0288(3) 0.0283(3) 0.0243(2) -0.0052(2) -0.00364(19) 0.0042(2)
S1 0.0717(8) 0.0759(9) 0.0469(7) -0.0175(6) -0.0193(6) 0.0251(7)
F3 0.0599(16) 0.0505(16) 0.0520(15) -0.0166(12) -0.0130(12) 0.0139(12)
O1 0.0298(13) 0.0433(16) 0.0320(14) -0.0035(12) -0.0029(11) 0.0013(11)
O3 0.0389(14) 0.0416(16) 0.0255(13) -0.0088(11) -0.0089(11) 0.0050(12)
F1 0.0528(16) 0.0605(18) 0.0699(19) -0.0164(14) -0.0203(14) 0.0202(13)
F2 0.0766(19) 0.0583(18) 0.0634(18) -0.0100(14) -0.0388(15) 0.0050(15)
N1 0.0259(14) 0.0309(16) 0.0267(15) -0.0020(12) -0.0023(12) 0.0026(12)
N3 0.0314(15) 0.0303(16) 0.0218(14) -0.0033(12) -0.0047(12) 0.0021(12)
O4 0.0425(16) 0.055(2) 0.0551(19) -0.0064(15) -0.0248(14) 0.0101(14)
N4 0.0301(15) 0.0299(16) 0.0294(15) -0.0027(13) -0.0078(12) -0.0003(12)
N2 0.0330(15) 0.0284(16) 0.0280(15) -0.0060(12) -0.0083(12) 0.0022(12)
O2 0.0488(18) 0.0443(18) 0.062(2) -0.0089(15) -0.0030(15) -0.0169(15)
C25 0.0300(18) 0.034(2) 0.0275(18) -0.0088(15) -0.0049(14) 0.0078(15)
C34 0.0280(17) 0.0316(19) 0.0283(18) -0.0027(15) -0.0063(14) -0.0031(14)
C9 0.0277(17) 0.033(2) 0.0296(18) -0.0038(15) -0.0047(14) -0.0020(15)
C8 0.0330(18) 0.0308(19) 0.0260(17) -0.0067(15) -0.0020(14) -0.0014(15)
C1 0.0254(17) 0.042(2) 0.0292(18) 0.0011(16) -0.0091(14) -0.0001(15)
C7 0.0286(17) 0.032(2) 0.0318(19) -0.0027(15) -0.0060(14) -0.0013(15)
C17 0.0307(17) 0.0294(19) 0.0257(17) -0.0018(14) -0.0104(14) 0.0004(14)
C26 0.0315(18) 0.041(2) 0.0226(17) -0.0052(15) -0.0065(14) -0.0003(16)
C24 0.0290(17) 0.034(2) 0.0272(18) -0.0050(15) -0.0074(14) -0.0004(15)
C18 0.0350(19) 0.035(2) 0.0262(18) -0.0033(15) -0.0056(15) -0.0086(16)
C21 0.0321(19) 0.036(2) 0.042(2) -0.0032(17) -0.0162(16) -0.0003(16)
C23 0.0308(18) 0.038(2) 0.0338(19) -0.0032(16) -0.0054(15) 0.0018(16)
C33 0.037(2) 0.034(2) 0.042(2) -0.0034(17) -0.0112(17) 0.0047(16)
C13 0.036(2) 0.044(2) 0.0306(19) -0.0039(17) -0.0096(16) -0.0054(17)
C30 0.039(2) 0.047(2) 0.0275(19) 0.0015(17) -0.0112(16) -0.0044(18)
C6 0.037(2) 0.038(2) 0.036(2) -0.0051(17) -0.0044(16) -0.0065(17)
C38 0.049(2) 0.037(2) 0.047(2) -0.0064(19) -0.0093(19) -0.0023(19)
C10 0.034(2) 0.037(2) 0.039(2) -0.0089(17) 0.0000(16) -0.0027(16)
C41 0.040(2) 0.041(2) 0.044(2) -0.0040(19) -0.0080(18) -0.0020(18)
C40 0.038(2) 0.039(2) 0.050(2) -0.0026(19) -0.0053(18) 0.0018(17)
C4 0.034(2) 0.041(2) 0.043(2) -0.0036(18) -0.0113(17) -0.0103(17)
C19 0.046(2) 0.039(2) 0.0277(19) -0.0040(16) -0.0153(16) -0.0012(17)
C12 0.0300(19) 0.048(3) 0.040(2) -0.0067(19) 0.0000(16) -0.0083(17)
C2 0.0268(18) 0.053(3) 0.036(2) -0.0012(19) -0.0042(16) -0.0043(17)
C36 0.035(2) 0.041(2) 0.042(2) -0.0021(18) -0.0087(17) -0.0017(17)
C16 0.046(2) 0.0273(19) 0.036(2) -0.0060(16) -0.0105(17) 0.0005(16)
C28 0.059(3) 0.059(3) 0.0254(19) -0.0119(19) -0.0097(18) 0.003(2)
C27 0.045(2) 0.051(3) 0.032(2) -0.0123(18) -0.0096(17) 0.0084(19)
C32 0.038(2) 0.046(2) 0.045(2) 0.0008(19) -0.0152(18) 0.0078(18)
C3 0.032(2) 0.054(3) 0.044(2) 0.003(2) -0.0082(17) -0.0127(19)
C35 0.075(4) 0.069(4) 0.034(2) -0.021(2) -0.022(2) 0.045(3)
C31 0.043(2) 0.049(3) 0.037(2) 0.0062(19) -0.0185(18) 0.0016(19)
C37 0.037(2) 0.041(2) 0.049(2) -0.0064(19) -0.0080(18) 0.0065(18)
C29 0.051(2) 0.054(3) 0.033(2) -0.0031(19) -0.0176(19) 0.002(2)
C39 0.049(2) 0.042(2) 0.045(2) 0.005(2) -0.016(2) -0.004(2)
C14 0.043(2) 0.041(2) 0.042(2) -0.0011(19) -0.0102(18) -0.0150(19)
C20 0.043(2) 0.051(3) 0.032(2) -0.0032(18) -0.0204(17) -0.0078(19)
C11 0.034(2) 0.053(3) 0.046(2) -0.011(2) 0.0032(18) 0.0007(19)
C15 0.056(3) 0.033(2) 0.045(2) -0.0024(18) -0.019(2) -0.0114(19)
C22 0.049(3) 0.055(3) 0.053(3) -0.002(2) -0.012(2) 0.016(2)
C5 0.061(3) 0.036(2) 0.065(3) -0.006(2) -0.015(2) -0.011(2)
N5 0.093(4) 0.075(3) 0.057(3) -0.026(3) -0.025(3) 0.029(3)

loop_
_atom_type_symbol
_atom_type_description
_atom_type_scat_dispersion_real
_atom_type_scat_dispersion_imag
_atom_type_scat_source
C C 0.0033 0.0016 'International Tables Vol C Tables 4.2.6.8 and 6.1.1.4'
H H 0.0000 0.0000 'International Tables Vol C Tables 4.2.6.8 and 6.1.1.4'
F F 0.0171 0.0103 'International Tables Vol C Tables 4.2.6.8 and 6.1.1.4'
Fe Fe 0.3463 0.8444 'International Tables Vol C Tables 4.2.6.8 and 6.1.1.4'
I I -0.4742 1.8119 'International Tables Vol C Tables 4.2.6.8 and 6.1.1.4'
N N 0.0061 0.0033 'International Tables Vol C Tables 4.2.6.8 and 6.1.1.4'
O O 0.0106 0.0060 'International Tables Vol C Tables 4.2.6.8 and 6.1.1.4'
S S 0.1246 0.1234 'International Tables Vol C Tables 4.2.6.8 and 6.1.1.4'

loop_
_geom_angle_atom_site_label_1
_geom_angle_atom_site_label_2
_geom_angle_atom_site_label_3
_geom_angle
_geom_angle_site_symmetry_1
_geom_angle_site_symmetry_3
_geom_angle_publ_flag
O1 Fe1 O3 92.91(12) . . ?
O1 Fe1 N1 93.79(12) . . ?
O1 Fe1 N3 89.57(12) . . ?
O1 Fe1 N4 90.27(12) . . ?
O1 Fe1 N2 175.01(12) . . ?
O3 Fe1 N1 90.54(12) . . ?
O3 Fe1 N3 93.44(12) . . ?
O3 Fe1 N4 174.26(12) . . ?
O3 Fe1 N2 89.60(12) . . ?
N1 Fe1 N3 174.66(13) . . ?
N1 Fe1 N4 94.02(12) . . ?
N1 Fe1 N2 81.87(12) . . ?
N3 Fe1 N4 81.80(12) . . ?
N3 Fe1 N2 94.59(12) . . ?
N4 Fe1 N2 87.60(12) . . ?
C1 O1 Fe1 126.8(2) . . ?
C18 O3 Fe1 127.1(2) . . ?
C9 N1 Fe1 114.6(2) . . ?
C8 N1 Fe1 125.6(2) . . ?
C8 N1 C9 119.7(3) . . ?
C25 N3 Fe1 124.8(2) . . ?
C25 N3 C26 120.4(3) . . ?
C26 N3 Fe1 114.6(2) . . ?
C21 O4 C22 116.7(3) . . ?
C34 N4 Fe1 113.3(2) . . ?
C33 N4 Fe1 128.5(3) . . ?
C33 N4 C34 118.1(3) . . ?
C17 N2 Fe1 113.0(2) . . ?
C16 N2 Fe1 128.4(3) . . ?
C16 N2 C17 118.6(3) . . ?
C4 O2 C5 116.7(3) . . ?
N3 C25 H25 117.3 . . ?
N3 C25 C24 125.4(3) . . ?
C24 C25 H25 117.3 . . ?
N4 C34 C26 117.0(3) . . ?
N4 C34 C30 122.9(3) . . ?
C26 C34 C30 120.1(3) . . ?
C17 C9 N1 113.2(3) . . ?
C10 C9 N1 127.6(3) . . ?
C10 C9 C17 119.3(3) . . ?
N1 C8 H8 117.9 . . ?
N1 C8 C7 124.2(3) . . ?
C7 C8 H8 117.9 . . ?
O1 C1 C7 124.6(3) . . ?
O1 C1 C2 117.9(3) . . ?
C2 C1 C7 117.5(4) . . ?
C1 C7 C8 123.7(3) . . ?
C6 C7 C8 115.9(3) . . ?
C6 C7 C1 120.3(3) . . ?
N2 C17 C9 116.9(3) . . ?
N2 C17 C13 122.5(3) . . ?
C13 C17 C9 120.6(3) . . ?
C34 C26 N3 113.0(3) . . ?
C27 C26 N3 127.2(4) . . ?
C27 C26 C34 119.7(3) . . ?
C25 C24 C18 123.1(3) . . ?
C25 C24 C23 116.5(3) . . ?
C18 C24 C23 120.3(3) . . ?
O3 C18 C24 124.7(3) . . ?
O3 C18 C19 118.5(3) . . ?
C19 C18 C24 116.8(4) . . ?
O4 C21 C20 116.3(3) . . ?
C23 C21 O4 124.7(4) . . ?
C23 C21 C20 119.1(4) . . ?
C24 C23 H23 119.8 . . ?
C21 C23 C24 120.4(4) . . ?
C21 C23 H23 119.8 . . ?
N4 C33 H33 118.7 . . ?
N4 C33 C32 122.5(4) . . ?
C32 C33 H33 118.7 . . ?
C17 C13 C14 116.8(4) . . ?
C12 C13 C17 118.7(4) . . ?
C12 C13 C14 124.5(4) . . ?
C31 C30 C34 116.7(4) . . ?
C29 C30 C34 117.9(4) . . ?
C29 C30 C31 125.4(4) . . ?
C7 C6 H6 119.8 . . ?
C4 C6 C7 120.4(4) . . ?
C4 C6 H6 119.8 . . ?
C37 C38 I2 122.3(3) . . ?
C37 C38 C39 117.0(4) . . ?
C39 C38 I2 120.7(3) . . ?
C9 C10 H10 120.1 . . ?
C9 C10 C11 119.8(4) . . ?
C11 C10 H10 120.1 . . ?
F3 C41 C40 118.4(4) . . ?
F3 C41 C36 119.0(4) . . ?
C36 C41 C40 122.6(4) . . ?
C41 C40 I3 122.8(3) . . ?
C39 C40 I3 120.2(3) . . ?
C39 C40 C41 116.9(4) . . ?
O2 C4 C6 124.7(4) . . ?
O2 C4 C3 116.4(3) . . ?
C6 C4 C3 118.9(4) . . ?
C18 C19 H19 119.1 . . ?
C20 C19 C18 121.9(4) . . ?
C20 C19 H19 119.1 . . ?
C13 C12 H12 120.1 . . ?
C11 C12 C13 119.7(4) . . ?
C11 C12 H12 120.1 . . ?
C1 C2 H2 119.5 . . ?
C3 C2 C1 121.0(4) . . ?
C3 C2 H2 119.5 . . ?
C41 C36 I1 121.9(3) . . ?
C37 C36 I1 121.2(3) . . ?
C37 C36 C41 116.9(4) . . ?
N2 C16 H16 119.1 . . ?
N2 C16 C15 121.9(4) . . ?
C15 C16 H16 119.1 . . ?
C27 C28 H28 119.3 . . ?
C29 C28 H28 119.3 . . ?
C29 C28 C27 121.5(4) . . ?
C26 C27 C28 119.8(4) . . ?
C26 C27 H27 120.1 . . ?
C28 C27 H27 120.1 . . ?
C33 C32 H32 120.0 . . ?
C31 C32 C33 119.9(4) . . ?
C31 C32 H32 120.0 . . ?
C4 C3 H3 119.1 . . ?
C2 C3 C4 121.7(4) . . ?
C2 C3 H3 119.1 . . ?
N5 C35 S1 179.1(5) . . ?
C30 C31 H31 120.1 . . ?
C32 C31 C30 119.9(4) . . ?
C32 C31 H31 120.1 . . ?
F1 C37 C38 118.5(4) . . ?
F1 C37 C36 117.8(4) . . ?
C38 C37 C36 123.7(4) . . ?
C30 C29 H29 119.6 . . ?
C28 C29 C30 120.9(4) . . ?
C28 C29 H29 119.6 . . ?
F2 C39 C38 119.0(4) . . ?
F2 C39 C40 118.1(4) . . ?
C38 C39 C40 122.9(4) . . ?
C13 C14 H14 120.2 . . ?
C15 C14 C13 119.7(4) . . ?
C15 C14 H14 120.2 . . ?
C21 C20 H20 119.2 . . ?
C19 C20 C21 121.5(4) . . ?
C19 C20 H20 119.2 . . ?
C10 C11 H11 119.1 . . ?
C12 C11 C10 121.9(4) . . ?
C12 C11 H11 119.1 . . ?
C16 C15 H15 119.8 . . ?
C14 C15 C16 120.5(4) . . ?
C14 C15 H15 119.8 . . ?
O4 C22 H22A 109.5 . . ?
O4 C22 H22B 109.5 . . ?
O4 C22 H22C 109.5 . . ?
H22A C22 H22B 109.5 . . ?
H22A C22 H22C 109.5 . . ?
H22B C22 H22C 109.5 . . ?
O2 C5 H5A 109.5 . . ?
O2 C5 H5B 109.5 . . ?
O2 C5 H5C 109.5 . . ?
H5A C5 H5B 109.5 . . ?
H5A C5 H5C 109.5 . . ?
H5B C5 H5C 109.5 . . ?

loop_
_geom_bond_atom_site_label_1
_geom_bond_atom_site_label_2
_geom_bond_distance
_geom_bond_site_symmetry_2
_geom_bond_publ_flag
I1 C36 2.107(4) . ?
I3 C40 2.078(4) . ?
I2 C38 2.071(4) . ?
Fe1 O1 1.869(3) . ?
Fe1 O3 1.872(3) . ?
Fe1 N1 1.956(3) . ?
Fe1 N3 1.963(3) . ?
Fe1 N4 2.003(3) . ?
Fe1 N2 2.006(3) . ?
S1 C35 1.631(7) . ?
F3 C41 1.346(5) . ?
O1 C1 1.319(5) . ?
O3 C18 1.313(5) . ?
F1 C37 1.354(5) . ?
F2 C39 1.339(5) . ?
N1 C9 1.420(4) . ?
N1 C8 1.298(5) . ?
N3 C25 1.295(5) . ?
N3 C26 1.424(4) . ?
O4 C21 1.376(5) . ?
O4 C22 1.411(6) . ?
N4 C34 1.370(5) . ?
N4 C33 1.324(5) . ?
N2 C17 1.373(5) . ?
N2 C16 1.329(5) . ?
O2 C4 1.366(5) . ?
O2 C5 1.412(6) . ?
C25 H25 0.9400 . ?
C25 C24 1.414(5) . ?
C34 C26 1.417(5) . ?
C34 C30 1.419(5) . ?
C9 C17 1.414(5) . ?
C9 C10 1.373(5) . ?
C8 H8 0.9400 . ?
C8 C7 1.426(5) . ?
C1 C7 1.418(5) . ?
C1 C2 1.412(5) . ?
C7 C6 1.415(5) . ?
C17 C13 1.412(5) . ?
C26 C27 1.367(5) . ?
C24 C18 1.420(5) . ?
C24 C23 1.424(5) . ?
C18 C19 1.413(5) . ?
C21 C23 1.374(5) . ?
C21 C20 1.397(6) . ?
C23 H23 0.9400 . ?
C33 H33 0.9400 . ?
C33 C32 1.410(6) . ?
C13 C12 1.404(6) . ?
C13 C14 1.417(6) . ?
C30 C31 1.413(6) . ?
C30 C29 1.402(6) . ?
C6 H6 0.9400 . ?
C6 C4 1.379(5) . ?
C38 C37 1.369(6) . ?
C38 C39 1.382(6) . ?
C10 H10 0.9400 . ?
C10 C11 1.404(5) . ?
C41 C40 1.388(6) . ?
C41 C36 1.385(6) . ?
C40 C39 1.387(6) . ?
C4 C3 1.398(6) . ?
C19 H19 0.9400 . ?
C19 C20 1.361(6) . ?
C12 H12 0.9400 . ?
C12 C11 1.368(6) . ?
C2 H2 0.9400 . ?
C2 C3 1.366(6) . ?
C36 C37 1.379(6) . ?
C16 H16 0.9400 . ?
C16 C15 1.401(6) . ?
C28 H28 0.9400 . ?
C28 C27 1.398(6) . ?
C28 C29 1.358(6) . ?
C27 H27 0.9400 . ?
C32 H32 0.9400 . ?
C32 C31 1.356(6) . ?
C3 H3 0.9400 . ?
C35 N5 1.167(7) . ?
C31 H31 0.9400 . ?
C29 H29 0.9400 . ?
C14 H14 0.9400 . ?
C14 C15 1.355(6) . ?
C20 H20 0.9400 . ?
C11 H11 0.9400 . ?
C15 H15 0.9400 . ?
C22 H22A 0.9700 . ?
C22 H22B 0.9700 . ?
C22 H22C 0.9700 . ?
C5 H5A 0.9700 . ?
C5 H5B 0.9700 . ?
C5 H5C 0.9700 . ?

loop_
_geom_torsion_atom_site_label_1
_geom_torsion_atom_site_label_2
_geom_torsion_atom_site_label_3
_geom_torsion_atom_site_label_4
_geom_torsion
_geom_torsion_site_symmetry_1
_geom_torsion_site_symmetry_2
_geom_torsion_site_symmetry_3
_geom_torsion_site_symmetry_4
_geom_torsion_publ_flag
I1 C36 C37 F1 -2.7(5) . . . . ?
I1 C36 C37 C38 177.0(3) . . . . ?
I3 C40 C39 F2 -3.3(6) . . . . ?
I3 C40 C39 C38 175.4(3) . . . . ?
I2 C38 C37 F1 -3.8(6) . . . . ?
I2 C38 C37 C36 176.5(3) . . . . ?
I2 C38 C39 F2 3.2(6) . . . . ?
I2 C38 C39 C40 -175.5(3) . . . . ?
Fe1 O1 C1 C7 9.8(5) . . . . ?
Fe1 O1 C1 C2 -172.4(3) . . . . ?
Fe1 O3 C18 C24 8.2(5) . . . . ?
Fe1 O3 C18 C19 -173.8(3) . . . . ?
Fe1 N1 C9 C17 -6.8(4) . . . . ?
Fe1 N1 C9 C10 172.7(3) . . . . ?
Fe1 N1 C8 C7 -6.9(5) . . . . ?
Fe1 N3 C25 C24 -7.6(6) . . . . ?
Fe1 N3 C26 C34 -4.4(4) . . . . ?
Fe1 N3 C26 C27 175.6(3) . . . . ?
Fe1 N4 C34 C26 1.5(4) . . . . ?
Fe1 N4 C34 C30 -178.8(3) . . . . ?
Fe1 N4 C33 C32 -179.8(3) . . . . ?
Fe1 N2 C17 C9 2.3(4) . . . . ?
Fe1 N2 C17 C13 -177.2(3) . . . . ?
Fe1 N2 C16 C15 179.6(3) . . . . ?
F3 C41 C40 I3 3.0(6) . . . . ?
F3 C41 C40 C39 179.2(4) . . . . ?
F3 C41 C36 I1 3.6(5) . . . . ?
F3 C41 C36 C37 -178.3(4) . . . . ?
O1 Fe1 O3 C18 77.8(3) . . . . ?
O1 C1 C7 C8 -1.4(6) . . . . ?
O1 C1 C7 C6 174.6(3) . . . . ?
O1 C1 C2 C3 -174.5(4) . . . . ?
O3 Fe1 O1 C1 78.4(3) . . . . ?
O3 C18 C19 C20 -177.6(4) . . . . ?
N1 Fe1 O1 C1 -12.3(3) . . . . ?
N1 Fe1 O3 C18 171.6(3) . . . . ?
N1 C9 C17 N2 2.8(5) . . . . ?
N1 C9 C17 C13 -177.7(3) . . . . ?
N1 C9 C10 C11 179.6(4) . . . . ?
N1 C8 C7 C1 0.1(6) . . . . ?
N1 C8 C7 C6 -176.0(4) . . . . ?
N3 Fe1 O1 C1 171.8(3) . . . . ?
N3 Fe1 O3 C18 -12.0(3) . . . . ?
N3 C25 C24 C18 -0.4(6) . . . . ?
N3 C25 C24 C23 -176.5(4) . . . . ?
N3 C26 C27 C28 178.8(4) . . . . ?
O4 C21 C23 C24 -178.8(4) . . . . ?
O4 C21 C20 C19 177.7(4) . . . . ?
N4 Fe1 O1 C1 -106.4(3) . . . . ?
N4 C34 C26 N3 1.8(5) . . . . ?
N4 C34 C26 C27 -178.2(4) . . . . ?
N4 C34 C30 C31 -1.7(6) . . . . ?
N4 C34 C30 C29 178.7(4) . . . . ?
N4 C33 C32 C31 -1.0(6) . . . . ?
N2 Fe1 O3 C18 -106.6(3) . . . . ?
N2 C17 C13 C12 177.0(3) . . . . ?
N2 C17 C13 C14 -3.1(5) . . . . ?
N2 C16 C15 C14 -1.7(6) . . . . ?
O2 C4 C3 C2 177.4(4) . . . . ?
C25 N3 C26 C34 171.5(3) . . . . ?
C25 N3 C26 C27 -8.5(6) . . . . ?
C25 C24 C18 O3 0.4(6) . . . . ?
C25 C24 C18 C19 -177.6(3) . . . . ?
C25 C24 C23 C21 177.3(4) . . . . ?
C34 N4 C33 C32 0.2(6) . . . . ?
C34 C26 C27 C28 -1.2(6) . . . . ?
C34 C30 C31 C32 0.8(6) . . . . ?
C34 C30 C29 C28 0.2(6) . . . . ?
C9 N1 C8 C7 175.4(3) . . . . ?
C9 C17 C13 C12 -2.4(5) . . . . ?
C9 C17 C13 C14 177.5(3) . . . . ?
C9 C10 C11 C12 -1.3(7) . . . . ?
C8 N1 C9 C17 171.1(3) . . . . ?
C8 N1 C9 C10 -9.4(6) . . . . ?
C8 C7 C6 C4 176.3(4) . . . . ?
C1 C7 C6 C4 0.0(6) . . . . ?
C1 C2 C3 C4 -0.5(6) . . . . ?
C7 C1 C2 C3 3.4(6) . . . . ?
C7 C6 C4 O2 -177.2(4) . . . . ?
C7 C6 C4 C3 3.0(6) . . . . ?
C17 N2 C16 C15 0.1(6) . . . . ?
C17 C9 C10 C11 -0.9(6) . . . . ?
C17 C13 C12 C11 0.3(6) . . . . ?
C17 C13 C14 C15 1.3(6) . . . . ?
C26 N3 C25 C24 176.9(3) . . . . ?
C26 C34 C30 C31 178.0(4) . . . . ?
C26 C34 C30 C29 -1.5(6) . . . . ?
C24 C18 C19 C20 0.5(6) . . . . ?
C18 C24 C23 C21 1.0(6) . . . . ?
C18 C19 C20 C21 1.2(6) . . . . ?
C23 C24 C18 O3 176.4(3) . . . . ?
C23 C24 C18 C19 -1.6(5) . . . . ?
C23 C21 C20 C19 -1.8(6) . . . . ?
C33 N4 C34 C26 -178.5(3) . . . . ?
C33 N4 C34 C30 1.2(5) . . . . ?
C33 C32 C31 C30 0.5(6) . . . . ?
C13 C12 C11 C10 1.6(7) . . . . ?
C13 C14 C15 C16 0.9(6) . . . . ?
C30 C34 C26 N3 -177.9(3) . . . . ?
C30 C34 C26 C27 2.1(6) . . . . ?
C6 C4 C3 C2 -2.8(6) . . . . ?
C10 C9 C17 N2 -176.7(3) . . . . ?
C10 C9 C17 C13 2.7(5) . . . . ?
C41 C40 C39 F2 -179.6(4) . . . . ?
C41 C40 C39 C38 -0.9(7) . . . . ?
C41 C36 C37 F1 179.2(4) . . . . ?
C41 C36 C37 C38 -1.1(7) . . . . ?
C40 C41 C36 I1 -175.9(3) . . . . ?
C40 C41 C36 C37 2.2(6) . . . . ?
C12 C13 C14 C15 -178.7(4) . . . . ?
C2 C1 C7 C8 -179.2(3) . . . . ?
C2 C1 C7 C6 -3.1(5) . . . . ?
C36 C41 C40 I3 -177.4(3) . . . . ?
C36 C41 C40 C39 -1.2(6) . . . . ?
C16 N2 C17 C9 -178.2(3) . . . . ?
C16 N2 C17 C13 2.4(5) . . . . ?
C27 C28 C29 C30 0.7(7) . . . . ?
C31 C30 C29 C28 -179.3(4) . . . . ?
C37 C38 C39 F2 -179.4(4) . . . . ?
C37 C38 C39 C40 1.9(7) . . . . ?
C29 C30 C31 C32 -179.7(4) . . . . ?
C29 C28 C27 C26 -0.1(7) . . . . ?
C39 C38 C37 F1 178.9(4) . . . . ?
C39 C38 C37 C36 -0.8(7) . . . . ?
C14 C13 C12 C11 -179.6(4) . . . . ?
C20 C21 C23 C24 0.6(6) . . . . ?
C22 O4 C21 C23 13.9(6) . . . . ?
C22 O4 C21 C20 -165.5(4) . . . . ?
C5 O2 C4 C6 13.2(6) . . . . ?
C5 O2 C4 C3 -166.9(4) . . . . ?
